data_4326646
loop_
_publ_author_name
'Irene Bassanetti'
'Luciano Marchi\`o'

_publ_contact_author_address
;
Departimento di Chimica GIAF
Universit\`a di Parma
via Usberti 17/a, 43100, Parma, Italy
;
_publ_contact_author_email marchio@unipr.it
_publ_contact_author_fax '0039 0521 905557'
_publ_contact_author_name 'Dr. Luciano Marchi\`o'
_publ_contact_author_phone '0039 0521 905419'
_publ_section_title
;
 Structural Variability in Ag(I) and Cu(I) Coordination Polymers with
 Thioether-Functionalized Bis(pyrazolyl)methane Ligands
;
_journal_name_full 'Inorganic Chemistry'
_journal_page_first 10786
_journal_page_last 10797
_journal_paper_doi 10.1021/ic201338w
_journal_volume 50
_journal_year 2011
_chemical_formula_moiety 'C36 H37 Cu N4 P S 1+, B F4 1-'
_chemical_formula_sum 'C36 H37 B Cu F4 N4 P S'
_chemical_formula_weight 739.08
_chemical_name_systematic
;
 ?
;
_space_group_IT_number 14
_symmetry_cell_setting monoclinic
_symmetry_space_group_name_Hall '-P 2ybc'
_symmetry_space_group_name_H-M 'P 1 21/c 1'
_atom_sites_solution_hydrogens geom
_atom_sites_solution_primary direct
_atom_sites_solution_secondary difmap
_audit_creation_method SHELXL-97
_cell_angle_alpha 90.00
_cell_angle_beta 95.372(5)
_cell_angle_gamma 90.00
_cell_formula_units_Z 4
_cell_length_a 13.075(1)
_cell_length_b 15.748(1)
_cell_length_c 17.820(1)
_cell_measurement_reflns_used 24076
_cell_measurement_temperature 293(2)
_cell_measurement_theta_max 26.42
_cell_measurement_theta_min 1.56
_cell_volume 3653.1(4)
_computing_cell_refinement Saint
_computing_data_collection Smart
_computing_data_reduction Saint
_computing_structure_refinement 'SHELXL-97 (Sheldrick, 1997)'
_computing_structure_solution Sir2004
_diffrn_ambient_temperature 293(2)
_diffrn_measured_fraction_theta_full 0.999
_diffrn_measured_fraction_theta_max 0.999
_diffrn_measurement_device_type 'Bruker Smart APEXII CCD'
_diffrn_measurement_method 'theta & omega scan'
_diffrn_radiation_monochromator graphite
_diffrn_radiation_source 'fine-focus sealed tube'
_diffrn_radiation_type MoK\a
_diffrn_radiation_wavelength 0.71073
_diffrn_reflns_av_R_equivalents 0.0523
_diffrn_reflns_av_sigmaI/netI 0.0354
_diffrn_reflns_limit_h_max 16
_diffrn_reflns_limit_h_min -16
_diffrn_reflns_limit_k_max 19
_diffrn_reflns_limit_k_min -19
_diffrn_reflns_limit_l_max 22
_diffrn_reflns_limit_l_min -22
_diffrn_reflns_number 43281
_diffrn_reflns_theta_full 26.42
_diffrn_reflns_theta_max 26.42
_diffrn_reflns_theta_min 1.56
_diffrn_standards_decay_% none
_exptl_absorpt_coefficient_mu 0.750
_exptl_absorpt_correction_T_max 0.745
_exptl_absorpt_correction_T_min 0.615
_exptl_absorpt_correction_type multi-scan
_exptl_absorpt_process_details SADABS
_exptl_crystal_colour colorless
_exptl_crystal_density_diffrn 1.344
_exptl_crystal_description prism
_exptl_crystal_F_000 1528
_exptl_crystal_size_max 0.45
_exptl_crystal_size_mid 0.33
_exptl_crystal_size_min 0.15
_refine_diff_density_max 0.348
_refine_diff_density_min -0.214
_refine_diff_density_rms 0.048
_refine_ls_extinction_method none
_refine_ls_goodness_of_fit_ref 1.006
_refine_ls_hydrogen_treatment constr
_refine_ls_matrix_type full
_refine_ls_number_parameters 474
_refine_ls_number_reflns 7498
_refine_ls_number_restraints 20
_refine_ls_restrained_S_all 1.030
_refine_ls_R_factor_all 0.0695
_refine_ls_R_factor_gt 0.0423
_refine_ls_shift/su_max 0.001
_refine_ls_shift/su_mean 0.000
_refine_ls_structure_factor_coef Fsqd
_refine_ls_weighting_details 'calc w=1/[\s^2^(Fo^2^)+(0.0574P)^2^+0.8300P] where P=(Fo^2^+2Fc^2^)/3'
_refine_ls_weighting_scheme calc
_refine_ls_wR_factor_gt 0.1011
_refine_ls_wR_factor_ref 0.1154
_reflns_number_gt 5270
_reflns_number_total 7498
_reflns_threshold_expression >2sigma(I)
_cod_data_source_file ic201338w_si_001_15.cif
_cod_data_source_block ib66
_cod_database_code 4326646

loop_
_symmetry_equiv_pos_as_xyz
'x, y, z'
'-x, y+1/2, -z+1/2'
'-x, -y, -z'
'x, -y-1/2, z-1/2'

loop_
_atom_site_label
_atom_site_type_symbol
_atom_site_fract_x
_atom_site_fract_y
_atom_site_fract_z
_atom_site_U_iso_or_equiv
_atom_site_adp_type
_atom_site_occupancy
_atom_site_symmetry_multiplicity
_atom_site_calc_flag
_atom_site_refinement_flags
_atom_site_disorder_assembly
_atom_site_disorder_group
Cu Cu 0.24135(2) 0.18215(2) 0.475374(18) 0.04926(12) Uani 1 1 d . . .
P P 0.36959(5) 0.22806(4) 0.55224(4) 0.04636(17) Uani 1 1 d . . .
S13 S 0.19709(6) 0.24998(5) 0.35096(4) 0.0578(2) Uani 1 1 d . . .
N22 N 0.09046(16) 0.18472(14) 0.49327(12) 0.0491(5) Uani 1 1 d . . .
N12 N 0.02383(16) 0.14080(14) 0.44401(11) 0.0481(5) Uani 1 1 d . . .
N21 N 0.22553(16) 0.06758(14) 0.41916(11) 0.0483(5) Uani 1 1 d . . .
C14 C 0.4064(2) 0.15433(18) 0.62919(14) 0.0508(6) Uani 1 1 d . . .
N11 N 0.13354(17) 0.05151(14) 0.37849(11) 0.0497(5) Uani 1 1 d . . .
C15 C 0.3437(2) 0.32815(17) 0.59947(16) 0.0534(7) Uani 1 1 d . . .
C23 C 0.0824(2) 0.18947(18) 0.32089(15) 0.0559(7) Uani 1 1 d . . .
H23A H 0.0248 0.2285 0.3157 0.067 Uiso 1 1 calc R . .
H23B H 0.0903 0.1667 0.2712 0.067 Uiso 1 1 calc R . .
C13 C 0.0545(2) 0.11623(17) 0.37113(13) 0.0486(6) Uani 1 1 d . . .
H13 H -0.0059 0.0891 0.3445 0.058 Uiso 1 1 calc R . .
C21 C 0.2306(2) -0.05735(18) 0.35975(15) 0.0579(7) Uani 1 1 d . . .
H21 H 0.2549 -0.1089 0.3431 0.069 Uiso 1 1 calc R . .
C11 C 0.2842(2) 0.00004(17) 0.40787(14) 0.0501(6) Uani 1 1 d . . .
C41 C 0.3900(2) -0.0069(2) 0.44535(18) 0.0658(8) Uani 1 1 d . . .
H41A H 0.4385 -0.0032 0.4082 0.099 Uiso 1 1 calc R . .
H41B H 0.3979 -0.0605 0.4710 0.099 Uiso 1 1 calc R . .
H41C H 0.4022 0.0384 0.4811 0.099 Uiso 1 1 calc R . .
C35 C 0.3032(3) 0.4102(2) 0.7062(2) 0.0774(10) Uani 1 1 d . . .
H35 H 0.2975 0.4138 0.7578 0.093 Uiso 1 1 calc R . .
C32 C -0.0706(2) 0.1352(2) 0.46914(16) 0.0593(7) Uani 1 1 d . . .
C22 C -0.0648(2) 0.1787(2) 0.53534(17) 0.0681(9) Uani 1 1 d . . .
H22 H -0.1180 0.1873 0.5657 0.082 Uiso 1 1 calc R . .
C12 C 0.0356(2) 0.2079(2) 0.54925(15) 0.0566(7) Uani 1 1 d . . .
C25 C 0.3342(2) 0.33507(19) 0.67568(17) 0.0622(8) Uani 1 1 d . . .
H25 H 0.3490 0.2885 0.7069 0.075 Uiso 1 1 calc R . .
C24 C 0.3465(3) 0.0836(2) 0.63655(18) 0.0666(8) Uani 1 1 d . . .
H24 H 0.2882 0.0755 0.6032 0.080 Uiso 1 1 calc R . .
C31 C 0.1359(2) -0.02383(18) 0.34172(15) 0.0560(7) Uani 1 1 d . . .
C16 C 0.4869(2) 0.24907(18) 0.50748(16) 0.0540(7) Uani 1 1 d . . .
C64 C 0.4918(3) 0.1653(2) 0.68087(18) 0.0699(9) Uani 1 1 d . . .
H64 H 0.5338 0.2126 0.6775 0.084 Uiso 1 1 calc R . .
C26 C 0.4937(2) 0.2191(2) 0.43553(17) 0.0647(8) Uani 1 1 d . . .
H26 H 0.4383 0.1904 0.4107 0.078 Uiso 1 1 calc R . .
C34 C 0.3708(3) 0.0242(2) 0.6924(2) 0.0862(11) Uani 1 1 d . . .
H34 H 0.3299 -0.0237 0.6956 0.103 Uiso 1 1 calc R . .
C33 C 0.1502(3) 0.3529(2) 0.36803(16) 0.0670(8) Uani 1 1 d . . .
C36 C 0.5822(3) 0.2310(2) 0.3997(2) 0.0847(10) Uani 1 1 d . . .
H36 H 0.5858 0.2106 0.3511 0.102 Uiso 1 1 calc R . .
C52 C -0.1567(2) 0.0853(3) 0.43021(19) 0.0862(11) Uani 1 1 d . . .
H52A H -0.1750 0.1088 0.3811 0.129 Uiso 1 1 calc R . .
H52B H -0.2150 0.0876 0.4591 0.129 Uiso 1 1 calc R . .
H52C H -0.1357 0.0273 0.4254 0.129 Uiso 1 1 calc R . .
C65 C 0.3216(3) 0.3973(2) 0.5553(2) 0.0883(11) Uani 1 1 d . . .
H65 H 0.3282 0.3946 0.5038 0.106 Uiso 1 1 calc R . .
C55 C 0.2890(4) 0.4727(2) 0.5874(3) 0.1096(15) Uani 1 1 d . . .
H55 H 0.2726 0.5194 0.5567 0.132 Uiso 1 1 calc R . .
C45 C 0.2811(3) 0.4781(3) 0.6620(2) 0.0903(12) Uani 1 1 d . . .
H45 H 0.2604 0.5287 0.6829 0.108 Uiso 1 1 calc R . .
C66 C 0.5704(3) 0.2925(3) 0.5421(2) 0.0840(11) Uani 1 1 d . . .
H66 H 0.5668 0.3151 0.5901 0.101 Uiso 1 1 calc R . .
C53 C 0.0316(5) 0.4523(4) 0.4113(2) 0.127(2) Uani 1 1 d . . .
H53 H -0.0306 0.4640 0.4305 0.152 Uiso 1 1 calc R . .
C83 C 0.2135(4) 0.4186(3) 0.3513(2) 0.1027(13) Uani 1 1 d . . .
H83 H 0.2747 0.4078 0.3304 0.123 Uiso 1 1 calc R . .
C54 C 0.5144(3) 0.1062(3) 0.7373(2) 0.0847(11) Uani 1 1 d . . .
H54 H 0.5711 0.1145 0.7721 0.102 Uiso 1 1 calc R . .
C44 C 0.4543(3) 0.0355(3) 0.7426(2) 0.0859(11) Uani 1 1 d . . .
H44 H 0.4707 -0.0043 0.7804 0.103 Uiso 1 1 calc R . .
C63 C 0.0958(6) 0.5172(4) 0.3953(3) 0.145(3) Uani 1 1 d . . .
H63 H 0.0776 0.5730 0.4049 0.174 Uiso 1 1 calc R . .
C43 C 0.0601(3) 0.3687(2) 0.39844(19) 0.0880(11) Uani 1 1 d . . .
H43 H 0.0181 0.3240 0.4105 0.106 Uiso 1 1 calc R . .
C51 C 0.0455(3) -0.0570(2) 0.29240(19) 0.0846(11) Uani 1 1 d . . .
H51A H -0.0124 -0.0623 0.3214 0.127 Uiso 1 1 calc R . .
H51B H 0.0620 -0.1116 0.2729 0.127 Uiso 1 1 calc R . .
H51C H 0.0291 -0.0184 0.2514 0.127 Uiso 1 1 calc R . .
C42 C 0.0826(3) 0.2577(2) 0.61451(18) 0.0792(10) Uani 1 1 d . . .
H42A H 0.1348 0.2243 0.6421 0.119 Uiso 1 1 calc R . .
H42B H 0.0306 0.2724 0.6469 0.119 Uiso 1 1 calc R . .
H42C H 0.1127 0.3086 0.5967 0.119 Uiso 1 1 calc R . .
C46 C 0.6638(3) 0.2726(3) 0.4356(3) 0.1001(13) Uani 1 1 d . . .
H46 H 0.7232 0.2803 0.4116 0.120 Uiso 1 1 calc R . .
C56 C 0.6585(3) 0.3029(3) 0.5067(3) 0.1053(14) Uani 1 1 d . . .
H56 H 0.7147 0.3307 0.5313 0.126 Uiso 1 1 calc R . .
C73 C 0.1846(6) 0.5010(3) 0.3661(4) 0.155(3) Uani 1 1 d . . .
H73 H 0.2274 0.5458 0.3557 0.186 Uiso 1 1 calc R . .
B B -0.2057(3) 0.2133(3) 0.2378(2) 0.0722(10) Uani 1 1 d D . .
F1 F -0.2011(11) 0.2331(8) 0.1665(5) 0.124(4) Uani 0.532(14) 1 d PD A 1
F2 F -0.1684(6) 0.2648(6) 0.2916(5) 0.119(3) Uani 0.532(14) 1 d PD A 1
F3 F -0.1351(6) 0.1435(5) 0.2525(5) 0.119(3) Uani 0.532(14) 1 d PD A 1
F4 F -0.2918(6) 0.1720(5) 0.2485(6) 0.114(3) Uani 0.532(14) 1 d PD A 1
F5 F -0.2255(14) 0.2919(6) 0.2749(7) 0.161(6) Uani 0.468(14) 1 d PD A 2
F7 F -0.1578(12) 0.2328(11) 0.1775(8) 0.140(6) Uani 0.468(14) 1 d PD A 2
F6 F -0.3042(6) 0.1932(9) 0.2225(7) 0.177(6) Uani 0.468(14) 1 d PD A 2
F8 F -0.1607(11) 0.1591(11) 0.2787(9) 0.224(8) Uani 0.468(14) 1 d PD A 2

loop_
_atom_site_aniso_label
_atom_site_aniso_U_11
_atom_site_aniso_U_22
_atom_site_aniso_U_33
_atom_site_aniso_U_23
_atom_site_aniso_U_13
_atom_site_aniso_U_12
Cu 0.04118(19) 0.0554(2) 0.0502(2) -0.01018(15) -0.00125(13) -0.00400(14)
P 0.0423(4) 0.0497(4) 0.0465(4) -0.0085(3) 0.0013(3) -0.0047(3)
S13 0.0599(4) 0.0626(4) 0.0520(4) 0.0047(3) 0.0101(3) -0.0054(3)
N22 0.0410(12) 0.0615(14) 0.0441(11) -0.0030(10) 0.0011(9) -0.0053(10)
N12 0.0402(12) 0.0614(14) 0.0417(11) -0.0004(10) -0.0018(9) -0.0068(10)
N21 0.0435(12) 0.0535(13) 0.0462(12) -0.0069(10) -0.0045(9) -0.0017(10)
C14 0.0485(15) 0.0530(15) 0.0504(15) -0.0092(12) 0.0021(12) 0.0004(12)
N11 0.0520(13) 0.0494(13) 0.0448(12) -0.0039(10) -0.0098(10) -0.0027(10)
C15 0.0512(16) 0.0498(16) 0.0581(17) -0.0114(13) -0.0011(13) -0.0025(12)
C23 0.0589(17) 0.0630(18) 0.0439(14) 0.0047(13) -0.0044(12) -0.0002(14)
C13 0.0467(15) 0.0558(16) 0.0410(13) -0.0014(12) -0.0085(11) -0.0040(12)
C21 0.071(2) 0.0482(16) 0.0540(16) -0.0064(13) 0.0026(14) 0.0000(14)
C11 0.0568(16) 0.0497(15) 0.0438(14) -0.0015(12) 0.0044(12) -0.0003(13)
C41 0.0565(18) 0.0641(19) 0.076(2) -0.0081(16) -0.0012(15) 0.0113(15)
C35 0.079(2) 0.080(2) 0.075(2) -0.028(2) 0.0137(18) -0.0039(19)
C32 0.0437(15) 0.081(2) 0.0532(16) 0.0099(15) 0.0028(12) -0.0145(14)
C22 0.0480(17) 0.104(3) 0.0544(17) -0.0006(17) 0.0139(13) -0.0101(16)
C12 0.0493(16) 0.0756(19) 0.0454(15) -0.0034(14) 0.0070(12) -0.0059(14)
C25 0.068(2) 0.0592(18) 0.0604(18) -0.0162(14) 0.0088(15) -0.0037(14)
C24 0.069(2) 0.066(2) 0.0643(19) -0.0012(16) 0.0003(15) -0.0133(16)
C31 0.071(2) 0.0493(16) 0.0456(14) -0.0051(12) -0.0048(13) -0.0111(14)
C16 0.0479(16) 0.0597(17) 0.0545(16) -0.0001(13) 0.0050(12) -0.0039(13)
C64 0.066(2) 0.066(2) 0.074(2) -0.0019(16) -0.0100(16) -0.0032(16)
C26 0.0619(19) 0.0685(19) 0.0649(19) -0.0017(16) 0.0129(15) -0.0008(15)
C34 0.096(3) 0.075(2) 0.086(2) 0.018(2) 0.006(2) -0.014(2)
C33 0.094(2) 0.0561(18) 0.0478(16) 0.0079(14) -0.0078(16) 0.0021(18)
C36 0.088(3) 0.094(3) 0.077(2) 0.005(2) 0.034(2) 0.005(2)
C52 0.060(2) 0.127(3) 0.071(2) 0.001(2) 0.0020(16) -0.036(2)
C65 0.140(4) 0.058(2) 0.064(2) -0.0047(17) -0.004(2) 0.008(2)
C55 0.161(5) 0.060(2) 0.104(3) 0.001(2) -0.007(3) 0.025(3)
C45 0.098(3) 0.070(2) 0.101(3) -0.036(2) -0.001(2) 0.008(2)
C66 0.065(2) 0.115(3) 0.071(2) -0.009(2) 0.0067(17) -0.032(2)
C53 0.193(6) 0.108(4) 0.076(3) -0.010(3) -0.010(3) 0.061(4)
C83 0.130(4) 0.072(3) 0.101(3) 0.021(2) -0.015(3) -0.023(2)
C54 0.083(3) 0.093(3) 0.072(2) 0.002(2) -0.0212(19) 0.014(2)
C44 0.101(3) 0.081(3) 0.075(2) 0.020(2) 0.003(2) 0.011(2)
C63 0.236(9) 0.077(3) 0.109(4) -0.020(3) -0.051(5) 0.049(5)
C43 0.121(3) 0.079(2) 0.063(2) 0.0027(18) 0.006(2) 0.032(2)
C51 0.095(3) 0.073(2) 0.079(2) -0.0190(18) -0.0266(19) -0.0139(19)
C42 0.067(2) 0.111(3) 0.0615(19) -0.0285(19) 0.0158(16) -0.0091(19)
C46 0.067(2) 0.125(4) 0.113(3) 0.020(3) 0.034(2) -0.005(2)
C56 0.064(2) 0.147(4) 0.106(3) 0.001(3) 0.014(2) -0.039(2)
C73 0.242(8) 0.060(3) 0.150(5) 0.020(3) -0.056(5) -0.027(4)
B 0.074(3) 0.079(3) 0.064(2) 0.021(2) 0.006(2) -0.005(2)
F1 0.198(11) 0.108(5) 0.070(4) 0.034(3) 0.032(5) -0.019(6)
F2 0.116(5) 0.104(6) 0.141(5) -0.053(5) 0.024(4) -0.011(4)
F3 0.110(5) 0.141(5) 0.097(4) -0.027(4) -0.039(4) 0.039(4)
F4 0.108(6) 0.115(5) 0.124(6) 0.011(4) 0.034(4) -0.049(4)
F5 0.262(14) 0.083(5) 0.160(8) -0.007(5) 0.135(9) 0.000(7)
F7 0.148(9) 0.139(7) 0.150(10) 0.022(7) 0.101(8) 0.003(7)
F6 0.056(4) 0.343(17) 0.131(7) 0.061(8) -0.001(4) 0.046(6)
F8 0.176(10) 0.310(18) 0.186(11) 0.154(12) 0.020(9) 0.100(10)

loop_
_atom_type_symbol
_atom_type_description
_atom_type_scat_dispersion_real
_atom_type_scat_dispersion_imag
_atom_type_scat_source
C C 0.0033 0.0016 'International Tables Vol C Tables 4.2.6.8 and 6.1.1.4'
H H 0.0000 0.0000 'International Tables Vol C Tables 4.2.6.8 and 6.1.1.4'
N N 0.0061 0.0033 'International Tables Vol C Tables 4.2.6.8 and 6.1.1.4'
P P 0.1023 0.0942 'International Tables Vol C Tables 4.2.6.8 and 6.1.1.4'
S S 0.1246 0.1234 'International Tables Vol C Tables 4.2.6.8 and 6.1.1.4'
Cu Cu 0.3201 1.2651 'International Tables Vol C Tables 4.2.6.8 and 6.1.1.4'
B B 0.0013 0.0007 'International Tables Vol C Tables 4.2.6.8 and 6.1.1.4'
F F 0.0171 0.0103 'International Tables Vol C Tables 4.2.6.8 and 6.1.1.4'

loop_
_geom_angle_atom_site_label_1
_geom_angle_atom_site_label_2
_geom_angle_atom_site_label_3
_geom_angle
N22 Cu N21 92.23(8)
N22 Cu P 126.52(6)
N21 Cu P 128.98(6)
N22 Cu S13 89.03(6)
N21 Cu S13 86.46(6)
P Cu S13 121.25(3)
C16 P C14 105.67(13)
C16 P C15 104.12(13)
C14 P C15 104.41(13)
C16 P Cu 114.40(9)
C14 P Cu 113.14(9)
C15 P Cu 114.08(9)
C33 S13 C23 103.98(15)
C33 S13 Cu 107.25(10)
C23 S13 Cu 98.92(9)
C12 N22 N12 105.3(2)
C12 N22 Cu 136.27(18)
N12 N22 Cu 117.40(16)
C32 N12 N22 111.5(2)
C32 N12 C13 128.1(2)
N22 N12 C13 119.9(2)
C11 N21 N11 105.1(2)
C11 N21 Cu 137.31(17)
N11 N21 Cu 117.50(16)
C24 C14 C64 117.9(3)
C24 C14 P 118.3(2)
C64 C14 P 123.8(2)
C31 N11 N21 111.0(2)
C31 N11 C13 128.3(2)
N21 N11 C13 120.1(2)
C65 C15 C25 118.3(3)
C65 C15 P 117.5(2)
C25 C15 P 123.9(2)
C13 C23 S13 117.42(18)
C13 C23 H23A 107.9
S13 C23 H23A 107.9
C13 C23 H23B 107.9
S13 C23 H23B 107.9
H23A C23 H23B 107.2
N12 C13 N11 111.22(19)
N12 C13 C23 115.2(2)
N11 C13 C23 112.2(2)
N12 C13 H13 105.8
N11 C13 H13 105.8
C23 C13 H13 105.8
C31 C21 C11 106.8(3)
C31 C21 H21 126.6
C11 C21 H21 126.6
N21 C11 C21 110.3(2)
N21 C11 C41 121.0(2)
C21 C11 C41 128.7(3)
C11 C41 H41A 109.5
C11 C41 H41B 109.5
H41A C41 H41B 109.5
C11 C41 H41C 109.5
H41A C41 H41C 109.5
H41B C41 H41C 109.5
C45 C35 C25 120.5(3)
C45 C35 H35 119.8
C25 C35 H35 119.8
N12 C32 C22 106.0(2)
N12 C32 C52 123.5(3)
C22 C32 C52 130.3(3)
C32 C22 C12 107.2(3)
C32 C22 H22 126.4
C12 C22 H22 126.4
N22 C12 C22 109.9(2)
N22 C12 C42 121.2(3)
C22 C12 C42 128.9(3)
C35 C25 C15 120.9(3)
C35 C25 H25 119.6
C15 C25 H25 119.6
C14 C24 C34 121.5(3)
C14 C24 H24 119.3
C34 C24 H24 119.3
C21 C31 N11 106.7(2)
C21 C31 C51 130.9(3)
N11 C31 C51 122.4(3)
C26 C16 C66 117.9(3)
C26 C16 P 118.4(2)
C66 C16 P 123.7(2)
C54 C64 C14 120.1(3)
C54 C64 H64 119.9
C14 C64 H64 119.9
C16 C26 C36 120.8(3)
C16 C26 H26 119.6
C36 C26 H26 119.6
C44 C34 C24 120.2(3)
C44 C34 H34 119.9
C24 C34 H34 119.9
C43 C33 C83 120.6(4)
C43 C33 S13 124.1(3)
C83 C33 S13 115.2(3)
C46 C36 C26 120.1(4)
C46 C36 H36 120.0
C26 C36 H36 120.0
C32 C52 H52A 109.5
C32 C52 H52B 109.5
H52A C52 H52B 109.5
C32 C52 H52C 109.5
H52A C52 H52C 109.5
H52B C52 H52C 109.5
C15 C65 C55 119.9(3)
C15 C65 H65 120.0
C55 C65 H65 120.0
C45 C55 C65 120.8(4)
C45 C55 H55 119.6
C65 C55 H55 119.6
C35 C45 C55 119.7(3)
C35 C45 H45 120.1
C55 C45 H45 120.1
C56 C66 C16 120.9(4)
C56 C66 H66 119.5
C16 C66 H66 119.5
C63 C53 C43 119.5(6)
C63 C53 H53 120.2
C43 C53 H53 120.2
C33 C83 C73 118.9(5)
C33 C83 H83 120.5
C73 C83 H83 120.5
C44 C54 C64 120.9(3)
C44 C54 H54 119.6
C64 C54 H54 119.6
C34 C44 C54 119.4(3)
C34 C44 H44 120.3
C54 C44 H44 120.3
C73 C63 C53 120.6(6)
C73 C63 H63 119.7
C53 C63 H63 119.7
C33 C43 C53 119.4(5)
C33 C43 H43 120.3
C53 C43 H43 120.3
C31 C51 H51A 109.5
C31 C51 H51B 109.5
H51A C51 H51B 109.5
C31 C51 H51C 109.5
H51A C51 H51C 109.5
H51B C51 H51C 109.5
C12 C42 H42A 109.5
C12 C42 H42B 109.5
H42A C42 H42B 109.5
C12 C42 H42C 109.5
H42A C42 H42C 109.5
H42B C42 H42C 109.5
C36 C46 C56 120.1(4)
C36 C46 H46 120.0
C56 C46 H46 120.0
C46 C56 C66 120.2(4)
C46 C56 H56 119.9
C66 C56 H56 119.9
C63 C73 C83 120.9(6)
C63 C73 H73 119.5
C83 C73 H73 119.5
F8 B F2 82.7(9)
F8 B F1 132.2(10)
F2 B F1 120.7(8)
F8 B F4 86.6(8)
F2 B F4 117.3(6)
F1 B F4 111.8(7)
F8 B F7 113.7(9)
F2 B F7 106.0(10)
F1 B F7 25.4(10)
F4 B F7 134.3(9)
F8 B F6 110.8(9)
F2 B F6 125.7(7)
F1 B F6 89.4(8)
F4 B F6 25.3(6)
F7 B F6 114.2(8)
F8 B F5 114.9(9)
F2 B F5 37.2(6)
F1 B F5 105.5(8)
F4 B F5 99.4(8)
F7 B F5 107.0(9)
F6 B F5 95.0(9)
F8 B F3 26.6(9)
F2 B F3 98.7(5)
F1 B F3 105.6(7)
F4 B F3 97.9(6)
F7 B F3 88.9(9)
F6 B F3 116.5(7)
F5 B F3 135.4(8)

loop_
_geom_bond_atom_site_label_1
_geom_bond_atom_site_label_2
_geom_bond_distance
Cu N22 2.028(2)
Cu N21 2.065(2)
Cu P 2.1863(7)
Cu S13 2.4801(8)
P C16 1.825(3)
P C14 1.827(3)
P C15 1.833(3)
S13 C33 1.770(3)
S13 C23 1.815(3)
N22 C12 1.333(3)
N22 N12 1.366(3)
N12 C32 1.355(3)
N12 C13 1.447(3)
N21 C11 1.337(3)
N21 N11 1.368(3)
C14 C24 1.376(4)
C14 C64 1.390(4)
N11 C31 1.357(3)
N11 C13 1.449(3)
C15 C65 1.359(4)
C15 C25 1.379(4)
C23 C13 1.525(4)
C23 H23A 0.9700
C23 H23B 0.9700
C13 H13 0.9800
C21 C31 1.356(4)
C21 C11 1.390(4)
C21 H21 0.9300
C11 C41 1.483(4)
C41 H41A 0.9600
C41 H41B 0.9600
C41 H41C 0.9600
C35 C45 1.344(5)
C35 C25 1.379(4)
C35 H35 0.9300
C32 C22 1.360(4)
C32 C52 1.491(4)
C22 C12 1.391(4)
C22 H22 0.9300
C12 C42 1.487(4)
C25 H25 0.9300
C24 C34 1.381(5)
C24 H24 0.9300
C31 C51 1.499(4)
C16 C26 1.377(4)
C16 C66 1.384(4)
C64 C54 1.382(5)
C64 H64 0.9300
C26 C36 1.386(4)
C26 H26 0.9300
C34 C44 1.357(5)
C34 H34 0.9300
C33 C43 1.364(5)
C33 C83 1.374(5)
C36 C46 1.359(5)
C36 H36 0.9300
C52 H52A 0.9600
C52 H52B 0.9600
C52 H52C 0.9600
C65 C55 1.401(5)
C65 H65 0.9300
C55 C45 1.347(6)
C55 H55 0.9300
C45 H45 0.9300
C66 C56 1.374(5)
C66 H66 0.9300
C53 C63 1.368(9)
C53 C43 1.393(6)
C53 H53 0.9300
C83 C73 1.384(7)
C83 H83 0.9300
C54 C44 1.371(5)
C54 H54 0.9300
C44 H44 0.9300
C63 C73 1.340(9)
C63 H63 0.9300
C43 H43 0.9300
C51 H51A 0.9600
C51 H51B 0.9600
C51 H51C 0.9600
C42 H42A 0.9600
C42 H42B 0.9600
C42 H42C 0.9600
C46 C56 1.361(6)
C46 H46 0.9300
C56 H56 0.9300
C73 H73 0.9300
B F8 1.235(9)
B F2 1.314(7)
B F1 1.316(8)
B F4 1.329(7)
B F7 1.329(10)
B F6 1.329(9)
B F5 1.437(9)
B F3 1.443(8)
